data_2237512
loop_
_publ_author_name
'Li, Bin'

_publ_section_title
;
 Diaquabis{5-(pyridin-2-yl-\k<i>N</i>)-3-[4-(pyridin-4-yl)phenyl]-1<i>H</i>-1,2,4-triazol-1-ido-\k<i>N</i>^1^}iron(II)
;
_journal_coeditor_code IS5245
_journal_issue 3
_journal_name_full 'Acta Crystallographica Section E'
_journal_page_first m168
_journal_paper_doi 10.1107/S1600536813004601
_journal_volume 69
_journal_year 2013
_chemical_formula_iupac '[Fe (C18 H12 N5)2 (H2 O)2]'
_chemical_formula_moiety 'C36 H28 Fe N10 O2'
_chemical_formula_sum 'C36 H28 Fe N10 O2'
_chemical_formula_weight 688.53
_chemical_name_systematic
Diaquabis{5-(pyridin-2-yl-\k<i>N</i>)-3-[4-(pyridin-4-yl)phenyl]-1<i>H</i>-1,2,4-triazol-1-ido-\k<i>N</i>^1^}iron(II)
_space_group_IT_number 14
_symmetry_cell_setting monoclinic
_symmetry_space_group_name_Hall '-P 2ybc'
_symmetry_space_group_name_H-M 'P 1 21/c 1'
_atom_sites_solution_hydrogens geom
_atom_sites_solution_primary direct
_atom_sites_solution_secondary difmap
_audit_creation_method SHELXL-97
_cell_angle_alpha 90.00
_cell_angle_beta 100.9980(10)
_cell_angle_gamma 90.00
_cell_formula_units_Z 2
_cell_length_a 13.1965(17)
_cell_length_b 12.0279(16)
_cell_length_c 9.9006(13)
_cell_measurement_reflns_used 425
_cell_measurement_temperature 296(2)
_cell_measurement_theta_max 15.98
_cell_measurement_theta_min 2.31
_cell_volume 1542.6(4)
_computing_cell_refinement 'SAINT-Plus (Bruker, 2001)'
_computing_data_collection 'APEX2 (Bruker, 2004)'
_computing_data_reduction 'SAINT-Plus (Bruker, 2001)'
_computing_molecular_graphics 'SHELXTL (Sheldrick, 2008)'
_computing_publication_material 'SHELXTL (Sheldrick, 2008)'
_computing_structure_refinement 'SHELXL97 (Sheldrick, 2008)'
_computing_structure_solution 'SHELXS97 (Sheldrick, 2008)'
_diffrn_ambient_temperature 296(2)
_diffrn_measured_fraction_theta_full 0.999
_diffrn_measured_fraction_theta_max 0.999
_diffrn_measurement_device_type 'Bruker APEXII CCD'
_diffrn_measurement_method '\f and \w scans'
_diffrn_radiation_monochromator graphite
_diffrn_radiation_source 'fine-focus sealed tube'
_diffrn_radiation_type MoK\a
_diffrn_radiation_wavelength 0.71073
_diffrn_reflns_av_R_equivalents 0.0353
_diffrn_reflns_av_sigmaI/netI 0.0480
_diffrn_reflns_limit_h_max 15
_diffrn_reflns_limit_h_min -11
_diffrn_reflns_limit_k_max 14
_diffrn_reflns_limit_k_min -13
_diffrn_reflns_limit_l_max 11
_diffrn_reflns_limit_l_min -11
_diffrn_reflns_number 7711
_diffrn_reflns_theta_full 25.00
_diffrn_reflns_theta_max 25.00
_diffrn_reflns_theta_min 2.31
_diffrn_standards_number 0
_exptl_absorpt_coefficient_mu 0.542
_exptl_absorpt_correction_T_max 0.9579
_exptl_absorpt_correction_T_min 0.9378
_exptl_absorpt_correction_type multi-scan
_exptl_absorpt_process_details '(SADABS; Bruker, 2001)'
_exptl_crystal_colour colorless
_exptl_crystal_density_diffrn 1.482
_exptl_crystal_density_method 'not measured'
_exptl_crystal_description block
_exptl_crystal_F_000 712
_exptl_crystal_size_max 0.12
_exptl_crystal_size_mid 0.10
_exptl_crystal_size_min 0.08
_refine_diff_density_max 1.143
_refine_diff_density_min -0.423
_refine_ls_extinction_method none
_refine_ls_goodness_of_fit_ref 0.999
_refine_ls_hydrogen_treatment mixed
_refine_ls_matrix_type full
_refine_ls_number_parameters 231
_refine_ls_number_reflns 2722
_refine_ls_number_restraints 1
_refine_ls_restrained_S_all 0.998
_refine_ls_R_factor_all 0.0718
_refine_ls_R_factor_gt 0.0587
_refine_ls_shift/su_max 0.007
_refine_ls_shift/su_mean 0.001
_refine_ls_structure_factor_coef Fsqd
_refine_ls_weighting_details 'calc w=1/[\s^2^(Fo^2^)+(0.1200P)^2^+1.3369P] where P=(Fo^2^+2Fc^2^)/3'
_refine_ls_weighting_scheme calc
_refine_ls_wR_factor_gt 0.1708
_refine_ls_wR_factor_ref 0.1838
_reflns_number_gt 2214
_reflns_number_total 2722
_reflns_threshold_expression I>2\s(I)
_cod_data_source_file is5245.cif
_cod_data_source_block I
_cod_original_sg_symbol_H-M 'P 21/c'
_cod_database_code 2237512
_cod_database_fobs_code 2237512

loop_
_symmetry_equiv_pos_as_xyz
'x, y, z'
'-x, y+1/2, -z+1/2'
'-x, -y, -z'
'x, -y-1/2, z-1/2'

loop_
_atom_site_type_symbol
_atom_site_label
_atom_site_fract_x
_atom_site_fract_y
_atom_site_fract_z
_atom_site_U_iso_or_equiv
_atom_site_adp_type
_atom_site_calc_flag
_atom_site_refinement_flags
_atom_site_occupancy
_atom_site_symmetry_multiplicity
C C1 0.3747(3) 0.2112(3) -0.1244(4) 0.0363(8) Uani d . 1 1
H H1 0.3428 0.1627 -0.1925 0.044 Uiso calc R 1 1
C C2 0.3486(3) 0.3216(3) -0.1351(4) 0.0412(9) Uani d . 1 1
H H2 0.3004 0.3476 -0.2095 0.049 Uiso calc R 1 1
C C3 0.3951(3) 0.3931(3) -0.0334(4) 0.0425(9) Uani d . 1 1
H H3 0.3786 0.4683 -0.0383 0.051 Uiso calc R 1 1
C C4 0.4663(3) 0.3527(3) 0.0757(4) 0.0377(9) Uani d . 1 1
H H4 0.4977 0.4000 0.1455 0.045 Uiso calc R 1 1
C C5 0.4900(2) 0.2410(3) 0.0795(3) 0.0285(7) Uani d . 1 1
C C6 0.5674(2) 0.1872(3) 0.1860(3) 0.0280(7) Uani d . 1 1
C C7 0.6842(3) 0.1449(3) 0.3520(3) 0.0310(8) Uani d . 1 1
C C8 0.7662(3) 0.1451(3) 0.4768(3) 0.0357(8) Uani d . 1 1
C C9 0.7863(3) 0.2334(4) 0.5670(4) 0.0468(10) Uani d . 1 1
H H9 0.7465 0.2976 0.5507 0.056 Uiso calc R 1 1
C C10 0.8648(3) 0.2276(4) 0.6809(4) 0.0512(11) Uani d . 1 1
H H10 0.8764 0.2881 0.7403 0.061 Uiso calc R 1 1
C C11 0.9267(3) 0.1348(4) 0.7094(4) 0.0456(10) Uani d . 1 1
C C12 0.9037(4) 0.0443(4) 0.6214(5) 0.0576(12) Uani d . 1 1
H H12 0.9421 -0.0207 0.6395 0.069 Uiso calc R 1 1
C C13 0.8253(4) 0.0489(3) 0.5086(5) 0.0557(12) Uani d . 1 1
H H13 0.8112 -0.0132 0.4522 0.067 Uiso calc R 1 1
C C14 1.0144(3) 0.1269(4) 0.8279(4) 0.0515(11) Uani d . 1 1
C C15 1.0280(5) 0.1932(7) 0.9391(6) 0.124(3) Uani d . 1 1
H H15 0.9809 0.2496 0.9455 0.149 Uiso calc R 1 1
C C16 1.1133(6) 0.1770(8) 1.0451(6) 0.132(4) Uani d . 1 1
H H16 1.1206 0.2259 1.1191 0.158 Uiso calc R 1 1
C C17 1.1777(5) 0.0489(6) 0.9320(7) 0.0927(19) Uani d . 1 1
H H17 1.2319 0.0018 0.9229 0.111 Uiso calc R 1 1
C C18 1.0973(5) 0.0595(6) 0.8208(6) 0.0885(19) Uani d . 1 1
H H18 1.0993 0.0205 0.7403 0.106 Uiso calc R 1 1
Fe Fe1 0.5000 0.0000 0.0000 0.0319(3) Uani d S 1 2
N N1 0.4444(2) 0.1702(2) -0.0198(3) 0.0300(6) Uani d . 1 1
N N2 0.5878(2) 0.0804(2) 0.1719(3) 0.0335(7) Uani d . 1 1
N N3 0.6647(2) 0.0523(2) 0.2789(3) 0.0371(7) Uani d . 1 1
N N4 0.6261(2) 0.2328(2) 0.2991(3) 0.0307(7) Uani d . 1 1
N N5 1.1827(3) 0.1012(5) 1.0503(4) 0.0787(14) Uani d . 1 1
O O1 0.3849(2) -0.0453(3) 0.1252(3) 0.0406(6) Uani d . 1 1
H H1W 0.374(3) -0.110(4) 0.140(5) 0.063(15) Uiso d D 1 1
H H2W 0.336(4) -0.002(3) 0.136(5) 0.055(15) Uiso d D 1 1

loop_
_atom_site_aniso_label
_atom_site_aniso_U_11
_atom_site_aniso_U_22
_atom_site_aniso_U_33
_atom_site_aniso_U_12
_atom_site_aniso_U_13
_atom_site_aniso_U_23
C1 0.040(2) 0.0363(18) 0.0265(18) -0.0005(16) -0.0088(15) -0.0023(15)
C2 0.044(2) 0.038(2) 0.034(2) 0.0095(17) -0.0115(16) 0.0047(16)
C3 0.054(2) 0.0281(18) 0.040(2) 0.0084(17) -0.0064(17) 0.0031(15)
C4 0.047(2) 0.0277(17) 0.0325(19) -0.0005(15) -0.0077(16) -0.0042(15)
C5 0.0304(17) 0.0278(16) 0.0244(17) -0.0019(13) -0.0024(13) -0.0018(13)
C6 0.0319(17) 0.0238(16) 0.0248(17) -0.0027(13) -0.0036(13) 0.0009(13)
C7 0.0350(18) 0.0304(17) 0.0234(17) -0.0018(14) -0.0046(14) -0.0003(14)
C8 0.0352(19) 0.0381(19) 0.0283(18) 0.0013(15) -0.0077(14) -0.0014(15)
C9 0.044(2) 0.051(2) 0.038(2) 0.0121(18) -0.0089(17) -0.0124(18)
C10 0.044(2) 0.063(3) 0.039(2) 0.012(2) -0.0115(17) -0.022(2)
C11 0.038(2) 0.064(3) 0.0303(19) 0.0060(19) -0.0057(16) -0.0057(19)
C12 0.058(3) 0.049(2) 0.054(3) 0.013(2) -0.020(2) 0.000(2)
C13 0.062(3) 0.040(2) 0.052(3) 0.007(2) -0.023(2) -0.009(2)
C14 0.036(2) 0.075(3) 0.038(2) 0.008(2) -0.0067(17) -0.005(2)
C15 0.088(4) 0.196(8) 0.064(4) 0.067(5) -0.048(3) -0.063(5)
C16 0.094(5) 0.225(10) 0.056(4) 0.048(6) -0.038(3) -0.061(5)
C17 0.063(4) 0.120(5) 0.080(4) 0.018(4) -0.024(3) 0.002(4)
C18 0.071(4) 0.107(5) 0.072(4) 0.028(3) -0.025(3) -0.016(3)
Fe1 0.0380(5) 0.0226(4) 0.0274(4) 0.0003(3) -0.0131(3) -0.0020(3)
N1 0.0311(15) 0.0258(14) 0.0277(14) -0.0008(11) -0.0080(11) -0.0002(11)
N2 0.0377(16) 0.0274(14) 0.0278(15) 0.0006(12) -0.0127(12) 0.0005(12)
N3 0.0397(17) 0.0308(15) 0.0317(16) 0.0013(13) -0.0158(13) -0.0009(13)
N4 0.0320(15) 0.0299(14) 0.0260(14) 0.0000(12) -0.0054(12) -0.0047(12)
N5 0.050(2) 0.130(4) 0.045(2) 0.010(3) -0.0188(18) 0.004(3)
O1 0.0414(16) 0.0322(15) 0.0438(15) 0.0010(13) -0.0031(12) 0.0047(13)

loop_
_atom_type_symbol
_atom_type_description
_atom_type_scat_dispersion_real
_atom_type_scat_dispersion_imag
_atom_type_scat_source
C C 0.0033 0.0016 'International Tables Vol C Tables 4.2.6.8 and 6.1.1.4'
H H 0.0000 0.0000 'International Tables Vol C Tables 4.2.6.8 and 6.1.1.4'
N N 0.0061 0.0033 'International Tables Vol C Tables 4.2.6.8 and 6.1.1.4'
O O 0.0106 0.0060 'International Tables Vol C Tables 4.2.6.8 and 6.1.1.4'
Fe Fe 0.3463 0.8444 'International Tables Vol C Tables 4.2.6.8 and 6.1.1.4'

loop_
_geom_angle_atom_site_label_1
_geom_angle_atom_site_label_2
_geom_angle_atom_site_label_3
_geom_angle_site_symmetry_1
_geom_angle_site_symmetry_3
_geom_angle
N1 C1 C2 . . 122.8(3)
N1 C1 H1 . . 118.6
C2 C1 H1 . . 118.6
C1 C2 C3 . . 118.5(3)
C1 C2 H2 . . 120.7
C3 C2 H2 . . 120.7
C2 C3 C4 . . 119.7(3)
C2 C3 H3 . . 120.1
C4 C3 H3 . . 120.1
C5 C4 C3 . . 118.9(3)
C5 C4 H4 . . 120.6
C3 C4 H4 . . 120.6
N1 C5 C4 . . 121.8(3)
N1 C5 C6 . . 113.3(3)
C4 C5 C6 . . 124.9(3)
N2 C6 N4 . . 112.6(3)
N2 C6 C5 . . 118.6(3)
N4 C6 C5 . . 128.8(3)
N3 C7 N4 . . 114.1(3)
N3 C7 C8 . . 119.4(3)
N4 C7 C8 . . 126.4(3)
C9 C8 C13 . . 117.5(3)
C9 C8 C7 . . 124.1(3)
C13 C8 C7 . . 118.4(3)
C10 C9 C8 . . 120.7(4)
C10 C9 H9 . . 119.6
C8 C9 H9 . . 119.6
C9 C10 C11 . . 122.1(4)
C9 C10 H10 . . 119.0
C11 C10 H10 . . 119.0
C10 C11 C12 . . 117.0(3)
C10 C11 C14 . . 123.7(4)
C12 C11 C14 . . 119.3(4)
C13 C12 C11 . . 121.3(4)
C13 C12 H12 . . 119.4
C11 C12 H12 . . 119.4
C12 C13 C8 . . 121.3(4)
C12 C13 H13 . . 119.4
C8 C13 H13 . . 119.4
C15 C14 C18 . . 114.1(4)
C15 C14 C11 . . 124.8(4)
C18 C14 C11 . . 120.4(4)
C14 C15 C16 . . 119.6(6)
C14 C15 H15 . . 120.2
C16 C15 H15 . . 120.2
N5 C16 C15 . . 126.4(6)
N5 C16 H16 . . 116.8
C15 C16 H16 . . 116.8
N5 C17 C18 . . 124.3(6)
N5 C17 H17 . . 117.8
C18 C17 H17 . . 117.8
C14 C18 C17 . . 120.8(6)
C14 C18 H18 . . 119.6
C17 C18 H18 . . 119.6
N2 Fe1 N2 . 3_655 180.0(2)
N2 Fe1 N1 . 3_655 103.68(10)
N2 Fe1 N1 3_655 3_655 76.32(10)
N2 Fe1 N1 . . 76.32(10)
N2 Fe1 N1 3_655 . 103.68(10)
N1 Fe1 N1 3_655 . 180.00(14)
N2 Fe1 O1 . 3_655 90.52(11)
N2 Fe1 O1 3_655 3_655 89.48(11)
N1 Fe1 O1 3_655 3_655 91.52(11)
N1 Fe1 O1 . 3_655 88.48(11)
N2 Fe1 O1 . . 89.48(11)
N2 Fe1 O1 3_655 . 90.52(11)
N1 Fe1 O1 3_655 . 88.48(11)
N1 Fe1 O1 . . 91.52(11)
O1 Fe1 O1 3_655 . 180.00(19)
C1 N1 C5 . . 118.3(3)
C1 N1 Fe1 . . 125.9(2)
C5 N1 Fe1 . . 115.6(2)
C6 N2 N3 . . 107.2(3)
C6 N2 Fe1 . . 116.1(2)
N3 N2 Fe1 . . 136.7(2)
C7 N3 N2 . . 104.7(3)
C6 N4 C7 . . 101.4(3)
C16 N5 C17 . . 112.8(5)
Fe1 O1 H1W . . 121(3)
Fe1 O1 H2W . . 123(3)
H1W O1 H2W . . 113(4)

loop_
_geom_bond_atom_site_label_1
_geom_bond_atom_site_label_2
_geom_bond_distance
C1 N1 1.341(4)
C1 C2 1.371(5)
C1 H1 0.9300
C2 C3 1.376(5)
C2 H2 0.9300
C3 C4 1.378(5)
C3 H3 0.9300
C4 C5 1.378(5)
C4 H4 0.9300
C5 N1 1.352(4)
C5 C6 1.470(4)
C6 N2 1.325(4)
C6 N4 1.350(4)
C7 N3 1.327(4)
C7 N4 1.351(4)
C7 C8 1.479(4)
C8 C9 1.380(5)
C8 C13 1.397(5)
C9 C10 1.380(5)
C9 H9 0.9300
C10 C11 1.381(6)
C10 H10 0.9300
C11 C12 1.391(6)
C11 C14 1.485(5)
C12 C13 1.371(6)
C12 H12 0.9300
C13 H13 0.9300
C14 C15 1.344(7)
C14 C18 1.374(7)
C15 C16 1.398(7)
C15 H15 0.9300
C16 N5 1.287(9)
C16 H16 0.9300
C17 N5 1.320(8)
C17 C18 1.381(7)
C17 H17 0.9300
C18 H18 0.9300
Fe1 N2 2.103(3)
Fe1 N1 2.171(3)
Fe1 O1 2.205(3)
N2 N3 1.363(4)
O1 H1W 0.81(4)
O1 H2W 0.85(5)

loop_
_geom_hbond_atom_site_label_D
_geom_hbond_atom_site_label_H
_geom_hbond_atom_site_label_A
_geom_hbond_site_symmetry_A
_geom_hbond_distance_DH
_geom_hbond_distance_HA
_geom_hbond_distance_DA
_geom_hbond_angle_DHA
O1 H1W N4 2_645 0.81(4) 1.99(4) 2.784(4) 168(4)
O1 H2W N5 1_454 0.85(5) 2.39(5) 3.165(6) 152(5)
